data_1553008
loop_
_publ_author_name
'Nakamura, Itaru'
'Jo, Takeru'
'Zhang, Dong'
'Terada, Masahiro'

_publ_section_title
;
 N-Allenylnitrone acts as 2-azadiene in the Cu-catalyzed cascade reaction
 of O-propargylic oximes with azodicarboxylates
;
_journal_issue 8
_journal_name_full 'Org. Chem. Front.'
_journal_page_first 914
_journal_paper_doi 10.1039/C4QO00156G
_journal_volume 1
_journal_year 2014
_chemical_formula_moiety 'C26 H31 N3 O5'
_chemical_formula_sum 'C26 H31 N3 O5'
_chemical_formula_weight 465.55
_space_group_IT_number 2
_space_group_name_Hall '-P 1'
_space_group_name_H-M_alt 'P -1'
_symmetry_cell_setting triclinic
_symmetry_Int_Tables_number 2
_symmetry_space_group_name_Hall '-P 1'
_symmetry_space_group_name_H-M 'P -1'
_atom_sites_solution_hydrogens geom
_atom_sites_solution_primary direct
_atom_sites_solution_secondary difmap
_cell_angle_alpha 74.170(5)
_cell_angle_beta 82.524(6)
_cell_angle_gamma 85.510(6)
_cell_formula_units_Z 2
_cell_length_a 6.7701(15)
_cell_length_b 11.166(3)
_cell_length_c 17.891(4)
_cell_measurement_reflns_used 10408
_cell_measurement_temperature 150
_cell_measurement_theta_max 27.70
_cell_measurement_theta_min 3.00
_cell_volume 1288.8(5)
_computing_cell_refinement 'CrystalClear-SM Auto 2.0 r4'
_computing_data_collection 'CrystalClear-SM Auto 2.0 r4 (Rigaku, 2009)'
_computing_data_reduction 'CrystalClear-SM Auto 2.0 r4'
_computing_molecular_graphics 'CrystalStructure 4.0'
_computing_publication_material 'CrystalStructure 4.0 (Rigaku, 2010)'
_computing_structure_refinement 'SHELXL97 (Sheldrick, 2008)'
_computing_structure_solution 'SHELXS97 (Sheldrick, 2008)'
_diffrn_ambient_temperature 150
_diffrn_detector_area_resol_mean 6.827
_diffrn_measured_fraction_theta_full 0.996
_diffrn_measured_fraction_theta_max 0.996
_diffrn_measurement_device_type 'Rigaku XtaLAB mini'
_diffrn_measurement_method \w
_diffrn_radiation_type 'Mo K\a'
_diffrn_radiation_wavelength 0.71075
_diffrn_reflns_av_R_equivalents 0.0620
_diffrn_reflns_limit_h_max 8
_diffrn_reflns_limit_h_min -8
_diffrn_reflns_limit_k_max 14
_diffrn_reflns_limit_k_min -14
_diffrn_reflns_limit_l_max 23
_diffrn_reflns_limit_l_min -23
_diffrn_reflns_number 14009
_diffrn_reflns_theta_full 27.50
_diffrn_reflns_theta_max 27.50
_diffrn_standards_number 0
_exptl_absorpt_coefficient_mu 0.084
_exptl_absorpt_correction_T_max 0.992
_exptl_absorpt_correction_T_min 0.679
_exptl_absorpt_correction_type multi-scan
_exptl_absorpt_process_details 'REQAB (Rigaku, 1998)'
_exptl_crystal_colour colorless
_exptl_crystal_density_diffrn 1.200
_exptl_crystal_density_method 'not measured'
_exptl_crystal_description prism
_exptl_crystal_F_000 496.00
_exptl_crystal_size_max 0.200
_exptl_crystal_size_mid 0.100
_exptl_crystal_size_min 0.100
_refine_diff_density_max 0.260
_refine_diff_density_min -0.260
_refine_ls_extinction_coef 0.011(2)
_refine_ls_extinction_method SHELXL
_refine_ls_goodness_of_fit_ref 1.022
_refine_ls_hydrogen_treatment constr
_refine_ls_number_parameters 308
_refine_ls_number_reflns 5896
_refine_ls_number_restraints 0
_refine_ls_R_factor_gt 0.0608
_refine_ls_shift/su_max 0.000
_refine_ls_structure_factor_coef Fsqd
_refine_ls_weighting_details 'w = 1/[\s^2^(Fo^2^)+(0.0620P)^2^+0.0737P] where P=(Fo^2^+2Fc^2^)/3'
_refine_ls_weighting_scheme calc
_refine_ls_wR_factor_ref 0.1512
_reflns_number_gt 3505
_reflns_number_total 5896
_reflns_threshold_expression F^2^>2.0\s(F^2^)
_cod_data_source_file c4qo00156g2.cif
_cod_data_source_block 02
_cod_original_cell_volume 1288.8(6)
_cod_database_code 1553008

loop_
_symmetry_equiv_pos_site_id
_symmetry_equiv_pos_as_xyz
1 +X,+Y,+Z
2 -X,-Y,-Z

loop_
_atom_site_label
_atom_site_type_symbol
_atom_site_fract_x
_atom_site_fract_y
_atom_site_fract_z
_atom_site_U_iso_or_equiv
_atom_site_adp_type
_atom_site_occupancy
_atom_site_symmetry_multiplicity
_atom_site_calc_flag
_atom_site_refinement_flags
O1 O 0.6127(2) 0.07558(14) 0.10149(8) 0.0378(4) Uani 1.0 2 d .
O2 O 0.3464(2) 0.18577(13) 0.04699(8) 0.0348(4) Uani 1.0 2 d .
O3 O -0.0403(2) -0.24099(14) 0.22622(9) 0.0423(4) Uani 1.0 2 d .
O4 O 0.16107(19) 0.23669(13) 0.20742(9) 0.0352(4) Uani 1.0 2 d .
O5 O -0.1599(2) 0.17889(14) 0.22199(9) 0.0425(5) Uani 1.0 2 d .
N6 N 0.0953(3) 0.07664(16) 0.16345(10) 0.0316(5) Uani 1.0 2 d .
N7 N 0.0628(3) -0.14618(16) 0.22128(10) 0.0311(5) Uani 1.0 2 d .
N8 N 0.2991(3) 0.04653(16) 0.16281(10) 0.0311(5) Uani 1.0 2 d .
C9 C 0.4370(3) 0.10280(18) 0.10229(12) 0.0289(5) Uani 1.0 2 d .
C10 C 0.2249(3) -0.14991(19) 0.25582(11) 0.0274(5) Uani 1.0 2 d .
C11 C 0.4661(3) -0.00445(19) 0.27878(12) 0.0302(5) Uani 1.0 2 d .
C12 C 0.2974(3) -0.27013(19) 0.30659(12) 0.0299(5) Uani 1.0 2 d .
C13 C 0.4992(3) -0.3040(2) 0.29771(13) 0.0341(5) Uani 1.0 2 d .
C14 C 0.3415(3) -0.03679(18) 0.23575(11) 0.0277(5) Uani 1.0 2 d .
C15 C 0.5011(3) -0.06574(18) 0.36007(12) 0.0297(5) Uani 1.0 2 d .
C16 C 0.0166(3) 0.1678(2) 0.20135(12) 0.0330(5) Uani 1.0 2 d .
C17 C -0.0150(3) -0.02992(19) 0.16693(13) 0.0337(5) Uani 1.0 2 d .
C18 C 0.4675(4) 0.2661(2) -0.02064(12) 0.0362(6) Uani 1.0 2 d .
C19 C 0.5738(4) -0.4128(2) 0.34651(14) 0.0436(6) Uani 1.0 2 d .
C20 C 0.3437(4) -0.1053(2) 0.41753(13) 0.0391(6) Uani 1.0 2 d .
C21 C 0.1689(4) -0.3470(2) 0.36391(13) 0.0399(6) Uani 1.0 2 d .
C22 C 0.5663(4) -0.1727(3) 0.51551(14) 0.0508(7) Uani 1.0 2 d .
C23 C 0.1167(4) 0.3440(2) 0.24208(13) 0.0383(6) Uani 1.0 2 d .
C24 C 0.6925(4) -0.0782(3) 0.38303(13) 0.0405(6) Uani 1.0 2 d .
C25 C 0.3766(4) -0.1590(3) 0.49424(14) 0.0502(7) Uani 1.0 2 d .
C26 C 0.2460(4) -0.4546(3) 0.41267(14) 0.0497(7) Uani 1.0 2 d .
C27 C 0.4482(5) -0.4873(3) 0.40395(15) 0.0521(7) Uani 1.0 2 d .
C28 C 0.7241(4) -0.1326(3) 0.45958(14) 0.0506(7) Uani 1.0 2 d .
C29 C 0.6082(4) 0.3374(3) 0.00823(15) 0.0511(7) Uani 1.0 2 d .
C30 C 0.0241(4) 0.2989(3) 0.32588(15) 0.0593(8) Uani 1.0 2 d .
C31 C 0.5770(4) 0.1875(3) -0.07086(14) 0.0535(7) Uani 1.0 2 d .
C32 C 0.3238(4) 0.3904(3) 0.23772(16) 0.0527(7) Uani 1.0 2 d .
C33 C 0.3084(4) 0.3514(3) -0.06304(15) 0.0541(7) Uani 1.0 2 d .
C34 C -0.0131(4) 0.4411(3) 0.19204(16) 0.0555(7) Uani 1.0 2 d .
H11 H 0.5410 0.0669 0.2536 0.0363 Uiso 1.0 2 calc R
H13 H 0.5866 -0.2527 0.2581 0.0409 Uiso 1.0 2 calc R
H17A H -0.0073 -0.0422 0.1139 0.0404 Uiso 1.0 2 calc R
H17B H -0.1569 -0.0141 0.1847 0.0404 Uiso 1.0 2 calc R
H19 H 0.7119 -0.4356 0.3402 0.0523 Uiso 1.0 2 calc R
H20 H 0.2114 -0.0951 0.4038 0.0469 Uiso 1.0 2 calc R
H21 H 0.0301 -0.3259 0.3695 0.0479 Uiso 1.0 2 calc R
H22 H 0.5886 -0.2095 0.5684 0.0610 Uiso 1.0 2 calc R
H24 H 0.8023 -0.0487 0.3453 0.0486 Uiso 1.0 2 calc R
H25 H 0.2672 -0.1868 0.5326 0.0602 Uiso 1.0 2 calc R
H26 H 0.1597 -0.5064 0.4524 0.0597 Uiso 1.0 2 calc R
H27 H 0.4996 -0.5611 0.4376 0.0625 Uiso 1.0 2 calc R
H28 H 0.8559 -0.1426 0.4739 0.0607 Uiso 1.0 2 calc R
H29A H 0.7087 0.2793 0.0351 0.0613 Uiso 1.0 2 calc R
H29B H 0.5330 0.3804 0.0446 0.0613 Uiso 1.0 2 calc R
H29C H 0.6743 0.3986 -0.0363 0.0613 Uiso 1.0 2 calc R
H30A H -0.1090 0.2693 0.3268 0.0712 Uiso 1.0 2 calc R
H30B H 0.0133 0.3675 0.3508 0.0712 Uiso 1.0 2 calc R
H30C H 0.1080 0.2305 0.3544 0.0712 Uiso 1.0 2 calc R
H31A H 0.6785 0.1331 -0.0422 0.0642 Uiso 1.0 2 calc R
H31B H 0.6414 0.2419 -0.1191 0.0642 Uiso 1.0 2 calc R
H31C H 0.4822 0.1364 -0.0839 0.0642 Uiso 1.0 2 calc R
H32A H 0.3804 0.4183 0.1829 0.0633 Uiso 1.0 2 calc R
H32B H 0.4095 0.3228 0.2659 0.0633 Uiso 1.0 2 calc R
H32C H 0.3154 0.4602 0.2616 0.0633 Uiso 1.0 2 calc R
H33A H 0.2405 0.4018 -0.0295 0.0650 Uiso 1.0 2 calc R
H33B H 0.2114 0.3012 -0.0755 0.0650 Uiso 1.0 2 calc R
H33C H 0.3706 0.4064 -0.1115 0.0650 Uiso 1.0 2 calc R
H34A H 0.0538 0.4669 0.1386 0.0666 Uiso 1.0 2 calc R
H34B H -0.0363 0.5136 0.2135 0.0666 Uiso 1.0 2 calc R
H34C H -0.1410 0.4061 0.1915 0.0666 Uiso 1.0 2 calc R

loop_
_atom_site_aniso_label
_atom_site_aniso_U_11
_atom_site_aniso_U_22
_atom_site_aniso_U_33
_atom_site_aniso_U_12
_atom_site_aniso_U_13
_atom_site_aniso_U_23
O1 0.0255(8) 0.0415(9) 0.0403(10) 0.0020(7) -0.0036(7) -0.0018(8)
O2 0.0312(8) 0.0351(9) 0.0317(9) 0.0009(7) -0.0052(7) 0.0021(7)
O3 0.0338(9) 0.0368(9) 0.0594(11) -0.0079(8) -0.0101(8) -0.0140(8)
O4 0.0271(8) 0.0336(9) 0.0466(10) -0.0044(7) -0.0056(7) -0.0119(7)
O5 0.0236(8) 0.0447(10) 0.0608(11) -0.0026(7) 0.0001(7) -0.0184(9)
N6 0.0211(9) 0.0321(10) 0.0409(11) -0.0007(8) -0.0058(8) -0.0077(9)
N7 0.0235(9) 0.0308(10) 0.0399(11) -0.0040(8) -0.0046(8) -0.0095(9)
N8 0.0208(9) 0.0339(10) 0.0333(11) -0.0009(8) -0.0056(7) 0.0009(8)
C9 0.0283(11) 0.0270(11) 0.0310(12) -0.0002(10) -0.0066(9) -0.0056(10)
C10 0.0222(10) 0.0291(11) 0.0299(12) -0.0018(9) 0.0006(8) -0.0076(9)
C11 0.0253(11) 0.0285(11) 0.0351(13) -0.0035(9) -0.0020(9) -0.0055(10)
C12 0.0311(11) 0.0279(11) 0.0314(12) -0.0053(10) -0.0052(9) -0.0072(10)
C13 0.0338(12) 0.0306(12) 0.0389(13) -0.0022(10) -0.0077(10) -0.0091(10)
C14 0.0230(10) 0.0273(11) 0.0294(12) -0.0020(9) -0.0029(9) -0.0017(9)
C15 0.0322(11) 0.0276(11) 0.0299(12) -0.0039(10) -0.0041(9) -0.0076(9)
C16 0.0281(12) 0.0335(13) 0.0358(13) -0.0014(10) -0.0067(9) -0.0050(10)
C17 0.0254(11) 0.0353(12) 0.0406(13) 0.0015(10) -0.0101(9) -0.0083(10)
C18 0.0466(13) 0.0298(12) 0.0268(12) -0.0001(11) -0.0007(10) -0.0007(10)
C19 0.0451(14) 0.0355(13) 0.0527(16) 0.0047(12) -0.0199(12) -0.0110(12)
C20 0.0403(13) 0.0435(14) 0.0340(14) -0.0077(11) -0.0023(10) -0.0103(11)
C21 0.0416(13) 0.0388(13) 0.0374(14) -0.0088(11) 0.0007(10) -0.0073(11)
C22 0.0767(19) 0.0433(15) 0.0313(14) -0.0079(14) -0.0159(13) -0.0019(12)
C23 0.0416(13) 0.0390(13) 0.0370(14) -0.0084(11) -0.0039(10) -0.0132(11)
C24 0.0352(12) 0.0498(15) 0.0359(14) -0.0048(11) -0.0055(10) -0.0092(11)
C25 0.0627(17) 0.0524(16) 0.0328(14) -0.0176(14) 0.0057(12) -0.0079(12)
C26 0.0727(19) 0.0365(14) 0.0350(15) -0.0163(14) -0.0023(13) 0.0009(11)
C27 0.0754(19) 0.0320(13) 0.0506(17) 0.0006(14) -0.0279(14) -0.0049(12)
C28 0.0506(15) 0.0600(17) 0.0417(16) 0.0007(14) -0.0197(13) -0.0086(13)
C29 0.0613(17) 0.0370(14) 0.0508(17) -0.0102(13) -0.0049(13) -0.0027(12)
C30 0.0627(17) 0.0718(19) 0.0446(17) -0.0220(15) 0.0041(13) -0.0169(15)
C31 0.0715(18) 0.0489(16) 0.0363(15) -0.0012(14) 0.0052(13) -0.0103(12)
C32 0.0544(16) 0.0556(17) 0.0557(17) -0.0215(14) -0.0014(13) -0.0243(14)
C33 0.0634(17) 0.0436(15) 0.0450(16) 0.0031(13) -0.0116(13) 0.0067(12)
C34 0.0628(17) 0.0348(14) 0.0681(19) 0.0047(13) -0.0124(14) -0.0117(13)

loop_
_atom_type_symbol
_atom_type_description
_atom_type_scat_dispersion_real
_atom_type_scat_dispersion_imag
_atom_type_scat_source
C C 0.0033 0.0016
;
International Tables for Crystallography
(1992, Vol. C, Tables 4.2.6.8 and 6.1.1.4)
;
H H 0.0000 0.0000
;
International Tables for Crystallography
(1992, Vol. C, Table 6.1.1.4)
;
N N 0.0061 0.0033
;
International Tables for Crystallography
(1992, Vol. C, Tables 4.2.6.8 and 6.1.1.4)
;
O O 0.0106 0.0060
;
International Tables for Crystallography
(1992, Vol. C, Tables 4.2.6.8 and 6.1.1.4)
;

loop_
_geom_angle_atom_site_label_1
_geom_angle_atom_site_label_2
_geom_angle_atom_site_label_3
_geom_angle
_geom_angle_publ_flag
C9 O2 C18 119.79(15) yes
C16 O4 C23 120.87(16) yes
N8 N6 C16 117.46(19) yes
N8 N6 C17 111.36(16) yes
C16 N6 C17 121.46(16) yes
O3 N7 C10 125.09(17) yes
O3 N7 C17 112.04(17) yes
C10 N7 C17 122.77(18) yes
N6 N8 C9 122.60(16) yes
N6 N8 C14 110.66(14) yes
C9 N8 C14 126.34(16) yes
O1 C9 O2 127.11(17) yes
O1 C9 N8 122.44(17) yes
O2 C9 N8 110.43(16) yes
N7 C10 C12 119.61(19) yes
N7 C10 C14 118.38(17) yes
C12 C10 C14 121.66(18) yes
C14 C11 C15 128.06(18) yes
C10 C12 C13 118.65(17) yes
C10 C12 C21 121.64(18) yes
C13 C12 C21 119.68(18) yes
C12 C13 C19 120.25(19) yes
N8 C14 C10 111.80(18) yes
N8 C14 C11 120.10(18) yes
C10 C14 C11 127.99(17) yes
C11 C15 C20 121.17(19) yes
C11 C15 C24 120.92(17) yes
C20 C15 C24 117.8(2) yes
O4 C16 O5 127.9(3) yes
O4 C16 N6 109.89(17) yes
O5 C16 N6 122.2(3) yes
N6 C17 N7 112.14(18) yes
O2 C18 C29 109.73(18) yes
O2 C18 C31 109.79(18) yes
O2 C18 C33 101.87(17) yes
C29 C18 C31 112.0(2) yes
C29 C18 C33 111.9(2) yes
C31 C18 C33 111.0(2) yes
C13 C19 C27 120.1(3) yes
C15 C20 C25 121.0(3) yes
C12 C21 C26 119.3(2) yes
C25 C22 C28 119.5(3) yes
O4 C23 C30 109.84(19) yes
O4 C23 C32 101.49(18) yes
O4 C23 C34 109.7(2) yes
C30 C23 C32 111.3(3) yes
C30 C23 C34 112.9(2) yes
C32 C23 C34 110.97(19) yes
C15 C24 C28 120.8(2) yes
C20 C25 C22 120.4(3) yes
C21 C26 C27 120.7(2) yes
C19 C27 C26 119.9(3) yes
C22 C28 C24 120.5(3) yes
C14 C11 H11 115.962 no
C15 C11 H11 115.978 no
C12 C13 H13 119.871 no
C19 C13 H13 119.874 no
N6 C17 H17A 109.179 no
N6 C17 H17B 109.179 no
N7 C17 H17A 109.180 no
N7 C17 H17B 109.177 no
H17A C17 H17B 107.894 no
C13 C19 H19 119.928 no
C27 C19 H19 119.925 no
C15 C20 H20 119.490 no
C25 C20 H20 119.490 no
C12 C21 H21 120.336 no
C26 C21 H21 120.338 no
C25 C22 H22 120.266 no
C28 C22 H22 120.264 no
C15 C24 H24 119.587 no
C28 C24 H24 119.590 no
C20 C25 H25 119.808 no
C22 C25 H25 119.802 no
C21 C26 H26 119.665 no
C27 C26 H26 119.661 no
C19 C27 H27 120.054 no
C26 C27 H27 120.051 no
C22 C28 H28 119.758 no
C24 C28 H28 119.757 no
C18 C29 H29A 109.469 no
C18 C29 H29B 109.469 no
C18 C29 H29C 109.478 no
H29A C29 H29B 109.469 no
H29A C29 H29C 109.468 no
H29B C29 H29C 109.475 no
C23 C30 H30A 109.472 no
C23 C30 H30B 109.474 no
C23 C30 H30C 109.475 no
H30A C30 H30B 109.472 no
H30A C30 H30C 109.469 no
H30B C30 H30C 109.464 no
C18 C31 H31A 109.474 no
C18 C31 H31B 109.473 no
C18 C31 H31C 109.473 no
H31A C31 H31B 109.470 no
H31A C31 H31C 109.473 no
H31B C31 H31C 109.464 no
C23 C32 H32A 109.467 no
C23 C32 H32B 109.469 no
C23 C32 H32C 109.473 no
H32A C32 H32B 109.467 no
H32A C32 H32C 109.481 no
H32B C32 H32C 109.470 no
C18 C33 H33A 109.468 no
C18 C33 H33B 109.465 no
C18 C33 H33C 109.471 no
H33A C33 H33B 109.468 no
H33A C33 H33C 109.476 no
H33B C33 H33C 109.478 no
C23 C34 H34A 109.473 no
C23 C34 H34B 109.475 no
C23 C34 H34C 109.473 no
H34A C34 H34B 109.461 no
H34A C34 H34C 109.472 no
H34B C34 H34C 109.473 no

loop_
_geom_bond_atom_site_label_1
_geom_bond_atom_site_label_2
_geom_bond_distance
_geom_bond_publ_flag
O1 C9 1.204(3) yes
O2 C9 1.335(3) yes
O2 C18 1.485(3) yes
O3 N7 1.290(3) yes
O4 C16 1.324(3) yes
O4 C23 1.487(3) yes
O5 C16 1.211(3) yes
N6 N8 1.394(3) yes
N6 C16 1.406(3) yes
N6 C17 1.436(3) yes
N7 C10 1.320(3) yes
N7 C17 1.499(3) yes
N8 C9 1.377(3) yes
N8 C14 1.430(3) yes
C10 C12 1.488(3) yes
C10 C14 1.477(3) yes
C11 C14 1.343(4) yes
C11 C15 1.470(3) yes
C12 C13 1.390(3) yes
C12 C21 1.396(3) yes
C13 C19 1.390(3) yes
C15 C20 1.389(3) yes
C15 C24 1.395(3) yes
C18 C29 1.509(4) yes
C18 C31 1.511(4) yes
C18 C33 1.517(4) yes
C19 C27 1.374(4) yes
C20 C25 1.379(4) yes
C21 C26 1.388(3) yes
C22 C25 1.372(4) yes
C22 C28 1.377(4) yes
C23 C30 1.512(4) yes
C23 C32 1.518(4) yes
C23 C34 1.509(4) yes
C24 C28 1.376(4) yes
C26 C27 1.389(4) yes
C11 H11 0.950 no
C13 H13 0.950 no
C17 H17A 0.990 no
C17 H17B 0.990 no
C19 H19 0.950 no
C20 H20 0.950 no
C21 H21 0.950 no
C22 H22 0.950 no
C24 H24 0.950 no
C25 H25 0.950 no
C26 H26 0.950 no
C27 H27 0.950 no
C28 H28 0.950 no
C29 H29A 0.980 no
C29 H29B 0.980 no
C29 H29C 0.980 no
C30 H30A 0.980 no
C30 H30B 0.980 no
C30 H30C 0.980 no
C31 H31A 0.980 no
C31 H31B 0.980 no
C31 H31C 0.980 no
C32 H32A 0.980 no
C32 H32B 0.980 no
C32 H32C 0.980 no
C33 H33A 0.980 no
C33 H33B 0.980 no
C33 H33C 0.980 no
C34 H34A 0.980 no
C34 H34B 0.980 no
C34 H34C 0.980 no

loop_
_geom_contact_atom_site_label_1
_geom_contact_atom_site_label_2
_geom_contact_distance
_geom_contact_publ_flag
_geom_contact_site_symmetry_2
O1 N6 3.534(3) no .
O1 C11 3.101(3) no .
O1 C14 2.878(3) no .
O1 C18 2.822(3) no .
O1 C29 2.944(3) no .
O1 C31 3.029(3) no .
O2 O4 3.159(3) no .
O2 N6 2.595(2) no .
O2 C16 3.289(3) no .
O3 N6 3.571(3) no .
O3 C12 2.808(3) no .
O3 C21 2.921(3) no .
O4 N8 2.537(3) no .
O4 C9 3.073(3) no .
O4 C11 3.329(3) no .
O4 C14 3.132(3) no .
O4 C17 3.573(3) no .
O5 N8 3.499(3) no .
O5 C17 2.831(3) no .
O5 C23 2.848(3) no .
O5 C30 3.004(4) no .
O5 C34 3.052(3) no .
N6 C10 2.766(3) no .
N6 C11 3.370(3) no .
N7 N8 2.676(3) no .
N7 C13 3.553(3) no .
N7 C16 3.419(3) no .
N7 C21 3.026(3) no .
C9 C10 3.598(3) no .
C9 C11 3.083(3) no .
C9 C16 3.291(3) no .
C9 C17 3.428(3) no .
C9 C29 2.932(3) no .
C9 C31 3.028(4) no .
C10 C15 3.162(4) no .
C10 C20 3.274(4) no .
C11 C12 3.151(4) no .
C11 C13 3.262(4) no .
C12 C15 3.171(4) no .
C12 C20 3.110(4) no .
C12 C27 2.780(3) no .
C13 C14 3.046(3) no .
C13 C15 3.155(4) no .
C13 C20 3.503(4) no .
C13 C26 2.764(3) no .
C14 C16 3.039(3) no .
C14 C17 2.835(3) no .
C14 C20 3.133(3) no .
C15 C22 2.789(4) no .
C16 C30 2.988(4) no .
C16 C34 3.004(4) no .
C19 C21 2.782(4) no .
C20 C21 3.437(4) no .
C20 C28 2.747(4) no .
C24 C25 2.750(4) no .
O1 O5 3.293(3) no 1_655
O1 N6 3.586(3) no 1_655
O1 C17 2.943(3) no 1_655
O1 C31 3.497(4) no 2_655
O3 C13 3.266(3) no 1_455
O3 C19 3.494(3) no 1_455
O5 O1 3.293(3) no 1_455
O5 C11 3.262(3) no 1_455
O5 C24 3.568(3) no 1_455
N6 O1 3.586(3) no 1_455
N7 C31 3.492(3) no 2_655
N8 C31 3.447(4) no 2_655
C9 C31 3.448(4) no 2_655
C10 C31 3.527(4) no 2_655
C11 O5 3.262(3) no 1_655
C13 O3 3.266(3) no 1_655
C17 O1 2.943(3) no 1_455
C19 O3 3.494(3) no 1_655
C24 O5 3.568(3) no 1_655
C25 C28 3.568(4) no 2_656
C27 C27 3.528(4) no 2_646
C28 C25 3.568(4) no 2_656
C31 O1 3.497(4) no 2_655
C31 N7 3.492(3) no 2_655
C31 N8 3.447(4) no 2_655
C31 C9 3.448(4) no 2_655
C31 C10 3.527(4) no 2_655
C33 C34 3.500(4) no 2_565
C34 C33 3.500(4) no 2_565
O1 H11 2.6770 no .
O1 H29A 2.3588 no .
O1 H29B 3.2979 no .
O1 H31A 2.4624 no .
O1 H31C 3.4182 no .
O2 H17A 3.4919 no .
O2 H29A 2.7013 no .
O2 H29B 2.5857 no .
O2 H29C 3.2910 no .
O2 H31A 2.7050 no .
O2 H31B 3.2932 no .
O2 H31C 2.5880 no .
O2 H33A 2.5281 no .
O2 H33B 2.4691 no .
O2 H33C 3.2039 no .
O3 H17A 2.5581 no .
O3 H17B 2.5311 no .
O3 H21 2.5721 no .
O4 H11 3.1345 no .
O4 H30A 2.7101 no .
O4 H30B 3.2954 no .
O4 H30C 2.5889 no .
O4 H32A 2.5152 no .
O4 H32B 2.4710 no .
O4 H32C 3.2015 no .
O4 H34A 2.6204 no .
O4 H34B 3.2946 no .
O4 H34C 2.6633 no .
O5 H17A 3.5484 no .
O5 H17B 2.4216 no .
O5 H30A 2.4319 no .
O5 H30C 3.3549 no .
O5 H34A 3.4947 no .
O5 H34C 2.4554 no .
N6 H11 3.5823 no .
N7 H21 2.8494 no .
N8 H11 2.5138 no .
N8 H17A 2.7056 no .
N8 H17B 3.1640 no .
C9 H11 2.7999 no .
C9 H17A 3.4828 no .
C9 H29A 2.7228 no .
C9 H29B 3.0807 no .
C9 H31A 2.8246 no .
C9 H31C 3.2253 no .
C10 H11 3.3429 no .
C10 H13 2.6221 no .
C10 H17A 3.0733 no .
C10 H17B 3.1292 no .
C10 H20 2.8641 no .
C10 H21 2.6951 no .
C11 H13 2.9348 no .
C11 H20 2.6526 no .
C11 H24 2.6551 no .
C11 H32B 3.5910 no .
C12 H19 3.2665 no .
C12 H20 2.9317 no .
C12 H26 3.2607 no .
C13 H21 3.2690 no .
C13 H27 3.2538 no .
C14 H13 2.7831 no .
C14 H17A 3.4310 no .
C14 H17B 3.5817 no .
C14 H20 2.9277 no .
C15 H13 3.1040 no .
C15 H25 3.2631 no .
C15 H28 3.2638 no .
C16 H17A 3.1781 no .
C16 H17B 2.5273 no .
C16 H30A 2.7914 no .
C16 H30C 3.1497 no .
C16 H34A 3.2395 no .
C16 H34C 2.7570 no .
C19 H26 3.2464 no .
C20 H11 3.2235 no .
C20 H22 3.2463 no .
C20 H24 3.2440 no .
C21 H13 3.2671 no .
C21 H20 3.1270 no .
C21 H27 3.2680 no .
C22 H20 3.2404 no .
C22 H24 3.2433 no .
C24 H11 2.7118 no .
C24 H13 3.5096 no .
C24 H20 3.2444 no .
C24 H22 3.2475 no .
C25 H28 3.2319 no .
C26 H19 3.2501 no .
C27 H13 3.2505 no .
C27 H21 3.2700 no .
C28 H25 3.2330 no .
C29 H31A 2.6610 no .
C29 H31B 2.7441 no .
C29 H31C 3.3410 no .
C29 H33A 2.6579 no .
C29 H33B 3.3428 no .
C29 H33C 2.7515 no .
C30 H32A 3.3435 no .
C30 H32B 2.6936 no .
C30 H32C 2.7003 no .
C30 H34A 3.3534 no .
C30 H34B 2.7176 no .
C30 H34C 2.7170 no .
C31 H29A 2.6613 no .
C31 H29B 3.3416 no .
C31 H29C 2.7426 no .
C31 H33A 3.3381 no .
C31 H33B 2.6930 no .
C31 H33C 2.6861 no .
C32 H29B 3.5868 no .
C32 H30A 3.3446 no .
C32 H30B 2.6965 no .
C32 H30C 2.6947 no .
C32 H34A 2.6441 no .
C32 H34B 2.7289 no .
C32 H34C 3.3361 no .
C33 H29A 3.3468 no .
C33 H29B 2.7029 no .
C33 H29C 2.7008 no .
C33 H31A 3.3393 no .
C33 H31B 2.6895 no .
C33 H31C 2.6870 no .
C34 H30A 2.6799 no .
C34 H30B 2.7580 no .
C34 H30C 3.3510 no .
C34 H32A 2.6436 no .
C34 H32B 3.3338 no .
C34 H32C 2.7343 no .
H11 H13 3.5375 no .
H11 H20 3.4489 no .
H11 H24 2.5954 no .
H11 H32B 2.9831 no .
H13 H19 2.3367 no .
H13 H24 3.5789 no .
H19 H27 2.3240 no .
H20 H21 3.1745 no .
H20 H25 2.3193 no .
H20 H30C 3.5351 no .
H21 H26 2.3377 no .
H22 H25 2.3233 no .
H22 H28 2.3272 no .
H24 H28 2.3166 no .
H26 H27 2.3346 no .
H29A H31A 2.4440 no .
H29A H31B 2.9961 no .
H29A H31C 3.5376 no .
H29A H33A 3.5594 no .
H29B H31A 3.5385 no .
H29B H32A 2.6837 no .
H29B H33A 2.4848 no .
H29B H33B 3.5637 no .
H29B H33C 3.0661 no .
H29C H31A 2.9931 no .
H29C H31B 2.6214 no .
H29C H33A 2.9217 no .
H29C H33C 2.5835 no .
H30A H32B 3.5839 no .
H30A H32C 3.5898 no .
H30A H34A 3.5761 no .
H30A H34B 2.9534 no .
H30A H34C 2.5118 no .
H30B H32A 3.5872 no .
H30B H32B 2.9825 no .
H30B H32C 2.5258 no .
H30B H34B 2.5968 no .
H30B H34C 3.0707 no .
H30C H32A 3.5825 no .
H30C H32B 2.5165 no .
H30C H32C 2.9898 no .
H30C H34C 3.5805 no .
H31A H33B 3.5822 no .
H31A H33C 3.5783 no .
H31B H33A 3.5775 no .
H31B H33B 2.9854 no .
H31B H33C 2.5094 no .
H31C H33A 3.5790 no .
H31C H33B 2.5141 no .
H31C H33C 2.9711 no .
H32A H34A 2.4174 no .
H32A H34B 2.9722 no .
H32A H34C 3.5244 no .
H32B H34A 3.5209 no .
H32C H34A 2.9816 no .
H32C H34B 2.6065 no .
H33A H34A 3.3505 no .
O1 H17A 2.8028 no 1_655
O1 H17B 2.2795 no 1_655
O1 H31C 2.6102 no 2_655
O3 H13 2.5217 no 1_455
O3 H19 2.9926 no 1_455
O3 H24 3.4399 no 1_455
O3 H31B 3.1027 no 2_655
O3 H33B 3.3146 no 2_555
O3 H34B 2.8088 no 1_545
O5 H11 2.3869 no 1_455
O5 H24 2.8793 no 1_455
O5 H29A 3.4353 no 1_455
O5 H32B 3.3249 no 1_455
N6 H24 3.5712 no 1_455
N7 H13 3.4445 no 1_455
N7 H24 3.0365 no 1_455
N7 H31A 3.4177 no 2_655
N7 H31B 2.8761 no 2_655
N8 H31A 3.3068 no 2_655
N8 H31B 3.4975 no 2_655
N8 H31C 2.9856 no 2_655
C9 H17B 3.2983 no 1_655
C9 H31A 3.2856 no 2_655
C9 H31C 2.7833 no 2_655
C10 H24 3.3640 no 1_455
C10 H31B 2.9166 no 2_655
C10 H31C 3.4089 no 2_655
C11 H17B 2.8805 no 1_655
C12 H31B 3.2568 no 2_655
C12 H32C 3.3122 no 1_545
C13 H31B 3.3286 no 2_655
C13 H32C 3.2477 no 1_545
C14 H17B 3.4103 no 1_655
C14 H31B 3.4809 no 2_655
C14 H31C 3.2617 no 2_655
C15 H17B 3.5876 no 1_655
C16 H11 3.4237 no 1_455
C16 H24 3.2809 no 1_455
C17 H11 3.4354 no 1_455
C17 H24 3.2265 no 1_455
C17 H31A 3.3417 no 2_655
C17 H31B 3.5119 no 2_655
C19 H21 3.4160 no 1_655
C19 H32C 3.1044 no 1_545
C19 H34B 3.5212 no 1_645
C20 H28 3.3495 no 1_455
C21 H19 3.4326 no 1_455
C21 H30B 3.5106 no 1_545
C21 H32C 3.2113 no 1_545
C22 H27 2.9130 no 2_646
C22 H30C 3.3155 no 2_656
C24 H17B 3.4545 no 1_655
C24 H20 3.5653 no 1_655
C24 H21 3.4877 no 1_655
C25 H27 3.1192 no 2_646
C25 H28 3.5760 no 1_455
C25 H30A 3.4256 no 2_556
C26 H26 3.3835 no 2_546
C26 H27 3.4163 no 2_646
C26 H30B 3.1305 no 1_545
C26 H32C 3.0716 no 1_545
C27 H22 3.3094 no 2_646
C27 H27 3.0945 no 2_646
C27 H32C 3.0219 no 1_545
C28 H20 3.3441 no 1_655
C28 H21 3.4459 no 1_655
C28 H30C 3.5175 no 2_656
C29 H29B 3.1430 no 2_665
C29 H29C 3.5035 no 2_665
C29 H33A 3.2934 no 2_665
C30 H19 3.5523 no 1_465
C30 H22 3.3614 no 2_656
C30 H25 3.0374 no 2_556
C31 H13 3.5341 no 2_655
C31 H17A 3.3265 no 2_655
C32 H33C 3.3541 no 2_665
C33 H29B 3.3706 no 2_665
C33 H32A 3.5086 no 2_665
C33 H34A 3.2468 no 2_565
C33 H34B 3.3998 no 2_565
C33 H34C 3.2710 no 2_565
C34 H19 3.5623 no 1_465
C34 H29C 3.5335 no 2_665
C34 H33A 3.4441 no 2_565
C34 H33B 3.3581 no 2_565
C34 H33C 3.1241 no 2_565
H11 O5 2.3869 no 1_655
H11 C16 3.4237 no 1_655
H11 C17 3.4354 no 1_655
H11 H17B 2.4866 no 1_655
H13 O3 2.5217 no 1_655
H13 N7 3.4445 no 1_655
H13 C31 3.5341 no 2_655
H13 H17B 3.1722 no 1_655
H13 H31B 3.0644 no 2_655
H13 H31C 3.1133 no 2_655
H13 H33B 3.5389 no 2_655
H13 H33C 3.4769 no 2_655
H17A O1 2.8028 no 1_455
H17A C31 3.3265 no 2_655
H17A H31A 2.6914 no 2_655
H17A H31B 3.1932 no 2_655
H17A H33B 3.5633 no 2_555
H17B O1 2.2795 no 1_455
H17B C9 3.2983 no 1_455
H17B C11 2.8805 no 1_455
H17B C14 3.4103 no 1_455
H17B C15 3.5876 no 1_455
H17B C24 3.4545 no 1_455
H17B H11 2.4866 no 1_455
H17B H13 3.1722 no 1_455
H17B H24 2.7735 no 1_455
H17B H31C 3.5797 no 2_555
H19 O3 2.9926 no 1_655
H19 C21 3.4326 no 1_655
H19 C30 3.5523 no 1_645
H19 C34 3.5623 no 1_645
H19 H21 2.7338 no 1_655
H19 H30A 3.4802 no 1_645
H19 H30B 2.8644 no 1_645
H19 H32C 3.5915 no 1_545
H19 H34B 2.8119 no 1_645
H19 H34C 3.5765 no 1_645
H20 C24 3.5653 no 1_455
H20 C28 3.3441 no 1_455
H20 H24 3.0438 no 1_455
H20 H28 2.5883 no 1_455
H21 C19 3.4160 no 1_455
H21 C24 3.4877 no 1_455
H21 C28 3.4459 no 1_455
H21 H19 2.7338 no 1_455
H21 H24 3.2922 no 1_455
H21 H26 3.3715 no 2_546
H21 H28 3.1948 no 1_455
H21 H30B 3.5413 no 1_545
H22 C27 3.3094 no 2_646
H22 C30 3.3614 no 2_656
H22 H26 3.5693 no 2_646
H22 H27 2.7081 no 2_646
H22 H30A 3.5459 no 2_556
H22 H30B 3.3684 no 2_656
H22 H30C 2.5827 no 2_656
H22 H32B 2.8900 no 2_656
H24 O3 3.4399 no 1_655
H24 O5 2.8793 no 1_655
H24 N6 3.5712 no 1_655
H24 N7 3.0365 no 1_655
H24 C10 3.3640 no 1_655
H24 C16 3.2809 no 1_655
H24 C17 3.2265 no 1_655
H24 H17B 2.7735 no 1_655
H24 H20 3.0438 no 1_655
H24 H21 3.2922 no 1_655
H24 H30A 3.5672 no 1_655
H25 C30 3.0374 no 2_556
H25 H27 3.0668 no 2_646
H25 H28 3.0595 no 1_455
H25 H30A 2.5518 no 2_556
H25 H30B 3.0507 no 2_556
H25 H30C 3.0169 no 2_556
H26 C26 3.3835 no 2_546
H26 H21 3.3715 no 2_546
H26 H22 3.5693 no 2_646
H26 H26 2.5920 no 2_546
H26 H27 3.4666 no 2_646
H26 H30B 2.8911 no 1_545
H26 H32C 3.5503 no 1_545
H27 C22 2.9130 no 2_646
H27 C25 3.1192 no 2_646
H27 C26 3.4163 no 2_646
H27 C27 3.0945 no 2_646
H27 H22 2.7081 no 2_646
H27 H25 3.0668 no 2_646
H27 H26 3.4666 no 2_646
H27 H27 2.9169 no 2_646
H27 H32C 3.4784 no 1_545
H28 C20 3.3495 no 1_655
H28 C25 3.5760 no 1_655
H28 H20 2.5883 no 1_655
H28 H21 3.1948 no 1_655
H28 H25 3.0595 no 1_655
H28 H30C 2.9954 no 2_656
H29A O5 3.4353 no 1_655
H29A H33A 3.5767 no 2_665
H29B C29 3.1430 no 2_665
H29B C33 3.3706 no 2_665
H29B H29B 2.7489 no 2_665
H29B H29C 2.7187 no 2_665
H29B H33A 2.9076 no 2_665
H29B H33C 3.0865 no 2_665
H29C C29 3.5035 no 2_665
H29C C34 3.5335 no 2_665
H29C H29B 2.7187 no 2_665
H29C H29C 3.5140 no 2_665
H29C H32A 2.8987 no 2_665
H29C H33A 2.9134 no 2_665
H29C H34A 2.6549 no 2_665
H30A C25 3.4256 no 2_556
H30A H19 3.4802 no 1_465
H30A H22 3.5459 no 2_556
H30A H24 3.5672 no 1_455
H30A H25 2.5518 no 2_556
H30A H32B 3.5268 no 1_455
H30B C21 3.5106 no 1_565
H30B C26 3.1305 no 1_565
H30B H19 2.8644 no 1_465
H30B H21 3.5413 no 1_565
H30B H22 3.3684 no 2_656
H30B H25 3.0507 no 2_556
H30B H26 2.8911 no 1_565
H30C C22 3.3155 no 2_656
H30C C28 3.5175 no 2_656
H30C H22 2.5827 no 2_656
H30C H25 3.0169 no 2_556
H30C H28 2.9954 no 2_656
H31A N7 3.4177 no 2_655
H31A N8 3.3068 no 2_655
H31A C9 3.2856 no 2_655
H31A C17 3.3417 no 2_655
H31A H17A 2.6914 no 2_655
H31A H31C 3.3914 no 2_655
H31B O3 3.1027 no 2_655
H31B N7 2.8761 no 2_655
H31B N8 3.4975 no 2_655
H31B C10 2.9166 no 2_655
H31B C12 3.2568 no 2_655
H31B C13 3.3286 no 2_655
H31B C14 3.4809 no 2_655
H31B C17 3.5119 no 2_655
H31B H13 3.0644 no 2_655
H31B H17A 3.1932 no 2_655
H31C O1 2.6102 no 2_655
H31C N8 2.9856 no 2_655
H31C C9 2.7833 no 2_655
H31C C10 3.4089 no 2_655
H31C C14 3.2617 no 2_655
H31C H13 3.1133 no 2_655
H31C H17B 3.5797 no 2_555
H31C H31A 3.3914 no 2_655
H32A C33 3.5086 no 2_665
H32A H29C 2.8987 no 2_665
H32A H33C 2.6263 no 2_665
H32A H34C 3.2548 no 1_655
H32B O5 3.3249 no 1_655
H32B H22 2.8900 no 2_656
H32B H30A 3.5268 no 1_655
H32B H34C 3.2576 no 1_655
H32C C12 3.3122 no 1_565
H32C C13 3.2477 no 1_565
H32C C19 3.1044 no 1_565
H32C C21 3.2113 no 1_565
H32C C26 3.0716 no 1_565
H32C C27 3.0219 no 1_565
H32C H19 3.5915 no 1_565
H32C H26 3.5503 no 1_565
H32C H27 3.4784 no 1_565
H32C H33C 3.2831 no 2_665
H33A C29 3.2934 no 2_665
H33A C34 3.4441 no 2_565
H33A H29A 3.5767 no 2_665
H33A H29B 2.9076 no 2_665
H33A H29C 2.9134 no 2_665
H33A H34A 2.9865 no 2_565
H33A H34B 3.5956 no 2_565
H33A H34C 3.2161 no 2_565
H33B O3 3.3146 no 2_555
H33B C34 3.3581 no 2_565
H33B H13 3.5389 no 2_655
H33B H17A 3.5633 no 2_555
H33B H34A 3.0667 no 2_565
H33B H34B 3.0615 no 2_565
H33B H34C 3.3953 no 2_565
H33C C32 3.3541 no 2_665
H33C C34 3.1241 no 2_565
H33C H13 3.4769 no 2_655
H33C H29B 3.0865 no 2_665
H33C H32A 2.6263 no 2_665
H33C H32C 3.2831 no 2_665
H33C H34A 3.1378 no 2_565
H33C H34B 3.0207 no 2_565
H33C H34C 2.6991 no 2_565
H34A C33 3.2468 no 2_565
H34A H29C 2.6549 no 2_665
H34A H33A 2.9865 no 2_565
H34A H33B 3.0667 no 2_565
H34A H33C 3.1378 no 2_565
H34B O3 2.8088 no 1_565
H34B C19 3.5212 no 1_465
H34B C33 3.3998 no 2_565
H34B H19 2.8119 no 1_465
H34B H33A 3.5956 no 2_565
H34B H33B 3.0615 no 2_565
H34B H33C 3.0207 no 2_565
H34C C33 3.2710 no 2_565
H34C H19 3.5765 no 1_465
H34C H32A 3.2548 no 1_455
H34C H32B 3.2576 no 1_455
H34C H33A 3.2161 no 2_565
H34C H33B 3.3953 no 2_565
H34C H33C 2.6991 no 2_565

loop_
_geom_torsion_atom_site_label_1
_geom_torsion_atom_site_label_2
_geom_torsion_atom_site_label_3
_geom_torsion_atom_site_label_4
_geom_torsion
_geom_torsion_publ_flag
C9 O2 C18 C29 -56.3(3) no
C9 O2 C18 C31 67.3(3) no
C9 O2 C18 C33 -174.98(17) no
C18 O2 C9 O1 -7.1(4) no
C18 O2 C9 N8 174.46(17) no
C16 O4 C23 C30 61.1(3) no
C16 O4 C23 C32 179.00(15) no
C16 O4 C23 C34 -63.6(2) no
C23 O4 C16 O5 -0.8(3) no
C23 O4 C16 N6 177.16(14) no
N8 N6 C16 O4 20.5(2) no
N8 N6 C16 O5 -161.43(16) no
C16 N6 N8 C9 -93.6(3) no
C16 N6 N8 C14 79.67(19) no
N8 N6 C17 N7 40.3(3) no
C17 N6 N8 C9 119.85(19) no
C17 N6 N8 C14 -66.9(2) no
C16 N6 C17 N7 -104.71(19) no
C17 N6 C16 O4 163.51(16) no
C17 N6 C16 O5 -18.4(3) no
O3 N7 C10 C12 -1.6(3) no
O3 N7 C10 C14 171.72(16) no
O3 N7 C17 N6 177.95(15) no
C10 N7 C17 N6 -5.6(3) no
C17 N7 C10 C12 -177.59(16) no
C17 N7 C10 C14 -4.3(3) no
N6 N8 C9 O1 -179.1(2) no
N6 N8 C9 O2 -0.6(3) no
N6 N8 C14 C10 55.3(3) no
N6 N8 C14 C11 -121.19(18) no
C9 N8 C14 C10 -131.8(2) no
C9 N8 C14 C11 51.7(3) no
C14 N8 C9 O1 8.7(4) no
C14 N8 C9 O2 -172.72(19) no
N7 C10 C12 C13 133.9(2) no
N7 C10 C12 C21 -48.0(3) no
N7 C10 C14 N8 -19.8(3) no
N7 C10 C14 C11 156.33(18) no
C12 C10 C14 N8 153.36(17) no
C12 C10 C14 C11 -30.5(3) no
C14 C10 C12 C13 -39.2(3) no
C14 C10 C12 C21 138.9(2) no
C14 C11 C15 C20 -43.8(4) no
C14 C11 C15 C24 140.7(2) no
C15 C11 C14 N8 168.31(18) no
C15 C11 C14 C10 -7.6(4) no
C10 C12 C13 C19 177.0(2) no
C10 C12 C21 C26 -176.3(2) no
C13 C12 C21 C26 1.8(4) no
C21 C12 C13 C19 -1.2(4) no
C12 C13 C19 C27 -0.1(4) no
C11 C15 C20 C25 -177.85(19) no
C11 C15 C24 C28 178.3(2) no
C20 C15 C24 C28 2.6(4) no
C24 C15 C20 C25 -2.2(4) no
C13 C19 C27 C26 0.7(5) no
C15 C20 C25 C22 1.1(4) no
C12 C21 C26 C27 -1.2(4) no
C25 C22 C28 C24 0.6(4) no
C28 C22 C25 C20 -0.2(4) no
C15 C24 C28 C22 -1.9(4) no
C21 C26 C27 C19 -0.0(5) no
